data_7011387
loop_
_publ_author_name
'Jian Zhang'
'Yu Tang'
'Ning Tang'
'Min-Yu Tan'
'Wei-Sheng Liu'
'Kai-Bei Yu'

_publ_section_title
;
 Novel three-dimensional network generated from the reaction of
 Eu(NO3)3 with an amide type tripodal ligand
;
_journal_issue 6
_journal_name_full 'J. Chem. Soc., Dalton Trans.'
_journal_page_first 832
_journal_page_last 833
_journal_paper_doi 10.1039/b111116g
_journal_year 2002
_chemical_formula_sum 'C52 H55 Eu N6 O17'
_chemical_formula_weight 1187.98
_chemical_name_systematic
; 
? 
;
_space_group_IT_number 14
_symmetry_cell_setting monoclinic
_symmetry_space_group_name_Hall '-P 2ybc'
_symmetry_space_group_name_H-M 'P 1 21/c 1'
_atom_sites_solution_hydrogens geom
_atom_sites_solution_primary direct
_atom_sites_solution_secondary difmap
_audit_creation_method SHELXL-97
_cell_angle_alpha 90.00
_cell_angle_beta 90.41(2)
_cell_angle_gamma 90.00
_cell_formula_units_Z 4
_cell_length_a 13.314(3)
_cell_length_b 16.009(2)
_cell_length_c 25.310(5)
_cell_measurement_reflns_used 24
_cell_measurement_temperature 295(2)
_cell_measurement_theta_max 14.72
_cell_measurement_theta_min 2.55
_cell_volume 5394.5(18)
_computing_cell_refinement 'Siemens XSCANS'
_computing_data_collection 'Siemens XSCANS'
_computing_data_reduction 'Siemens SHELXTL'
_computing_molecular_graphics 'Siemens SHELXTL'
_computing_publication_material 'Siemens SHELXTL'
_computing_structure_refinement 'SHELXL-97 (Sheldrick, 1997)'
_computing_structure_solution 'SHELXS-97 (Sheldrick, 1990)'
_diffrn_ambient_temperature 295(2)
_diffrn_measured_fraction_theta_full 1.000
_diffrn_measured_fraction_theta_max 1.000
_diffrn_measurement_device_type 'Siemens P4'
_diffrn_measurement_method '\w scans'
_diffrn_radiation_monochromator graphite
_diffrn_radiation_source 'normal-focus sealed tube'
_diffrn_radiation_type MoK\a
_diffrn_radiation_wavelength 0.71073
_diffrn_reflns_av_R_equivalents 0.0193
_diffrn_reflns_av_sigmaI/netI 0.0596
_diffrn_reflns_limit_h_max 15
_diffrn_reflns_limit_h_min 0
_diffrn_reflns_limit_k_max 19
_diffrn_reflns_limit_k_min 0
_diffrn_reflns_limit_l_max 30
_diffrn_reflns_limit_l_min -30
_diffrn_reflns_number 10656
_diffrn_reflns_theta_full 25.00
_diffrn_reflns_theta_max 25.00
_diffrn_reflns_theta_min 1.51
_diffrn_standards_decay_% 4.04
_diffrn_standards_interval_count 97
_diffrn_standards_number 3
_exptl_absorpt_coefficient_mu 1.238
_exptl_absorpt_correction_T_max 0.9480
_exptl_absorpt_correction_T_min 0.8807
_exptl_absorpt_correction_type empirical
_exptl_crystal_colour colourless
_exptl_crystal_density_diffrn 1.463
_exptl_crystal_density_method 'not measured'
_exptl_crystal_description prismatic
_exptl_crystal_F_000 2432
_exptl_crystal_size_max 0.46
_exptl_crystal_size_mid 0.42
_exptl_crystal_size_min 0.40
_refine_diff_density_max 0.755
_refine_diff_density_min -0.649
_refine_diff_density_rms 0.078
_refine_ls_extinction_method none
_refine_ls_goodness_of_fit_ref 0.955
_refine_ls_hydrogen_treatment constr
_refine_ls_matrix_type full
_refine_ls_number_parameters 758
_refine_ls_number_reflns 9480
_refine_ls_number_restraints 29
_refine_ls_restrained_S_all 0.959
_refine_ls_R_factor_all 0.0709
_refine_ls_R_factor_gt 0.0424
_refine_ls_shift/su_max 0.001
_refine_ls_shift/su_mean 0.000
_refine_ls_structure_factor_coef Fsqd
_refine_ls_weighting_details 'calc w=1/[\s^2^(Fo^2^)+(0.0552P)^2^+0.0000P] where P=(Fo^2^+2Fc^2^)/3'
_refine_ls_weighting_scheme calc
_refine_ls_wR_factor_gt 0.0976
_refine_ls_wR_factor_ref 0.1059
_reflns_number_gt 6402
_reflns_number_total 9480
_reflns_threshold_expression >2sigma(I)
_cod_data_source_file b111116g.txt
_cod_data_source_block y1072
_cod_depositor_comments
;
The following automatic conversions were performed:
'_symmetry_cell_setting' value 'Monoclinic' changed to 'monoclinic'
according to '/home/saulius/struct/CIF-dictionaries/cif_core.dic'
dictionary named 'cif_core.dic' version 2.4.1 from 2010-06-29.

Automatic conversion script
Id: cif_fix_enum 1527 2010-12-29 10:47:43Z saulius 
;
_cod_original_sg_symbol_H-M P2(1)/c
_cod_database_code 7011387

loop_
_symmetry_equiv_pos_as_xyz
'x, y, z'
'-x, y+1/2, -z+1/2'
'-x, -y, -z'
'x, -y-1/2, z-1/2'

loop_
_atom_site_label
_atom_site_type_symbol
_atom_site_fract_x
_atom_site_fract_y
_atom_site_fract_z
_atom_site_U_iso_or_equiv
_atom_site_adp_type
_atom_site_occupancy
_atom_site_symmetry_multiplicity
_atom_site_calc_flag
_atom_site_refinement_flags
_atom_site_disorder_assembly
_atom_site_disorder_group
Eu Eu 0.363145(17) 0.096970(17) 0.828893(9) 0.04148(9) Uani 1 1 d . . .
O1 O 0.0614(2) 0.1329(2) 0.66138(12) 0.0430(8) Uani 1 1 d . . .
O2 O 0.3086(2) 0.0797(2) 0.74265(13) 0.0512(9) Uani 1 1 d . . .
O3 O -0.1911(2) 0.0512(2) 0.74778(12) 0.0495(9) Uani 1 1 d . . .
O4 O -0.4754(2) 0.0733(2) 0.79721(13) 0.0566(10) Uani 1 1 d . . .
O5 O -0.1216(3) 0.0241(2) 0.58663(12) 0.0525(9) Uani 1 1 d . . .
O6 O -0.1556(4) 0.0391(3) 0.42335(15) 0.116(2) Uani 1 1 d . . .
O7 O 0.3649(3) -0.0577(3) 0.81552(15) 0.0717(12) Uani 1 1 d . . .
O8 O 0.4284(3) -0.0144(2) 0.88882(14) 0.0598(10) Uani 1 1 d . . .
O9 O 0.4437(4) -0.1439(3) 0.86612(18) 0.0886(14) Uani 1 1 d . . .
O10 O 0.4039(4) 0.2413(3) 0.79316(17) 0.0809(13) Uani 1 1 d . . .
O11 O 0.2558(4) 0.2217(3) 0.82446(19) 0.0908(15) Uani 1 1 d . . .
O12 O 0.2942(5) 0.3424(3) 0.7935(2) 0.118(2) Uani 1 1 d . . .
O13 O 0.2549(3) 0.1048(3) 0.90771(15) 0.0669(11) Uani 1 1 d . . .
O14 O 0.1830(3) 0.0615(3) 0.83779(19) 0.0887(15) Uani 1 1 d . . .
O15 O 0.0934(3) 0.0981(3) 0.9043(2) 0.1063(17) Uani 1 1 d . . .
O16 O 0.4560(3) 0.1675(3) 0.89646(14) 0.0639(11) Uani 1 1 d D . .
O17 O 0.5460(6) 0.2125(6) 0.9652(2) 0.201(4) Uani 1 1 d D . .
N1 N 0.2161(3) 0.0161(3) 0.68130(15) 0.0507(11) Uani 1 1 d . . .
H1 H 0.1796 0.0219 0.6534 0.061 Uiso 1 1 calc R . .
N2 N -0.3883(3) -0.0051(4) 0.74116(18) 0.0836(18) Uani 1 1 d . . .
H2 H -0.3302 -0.0250 0.7335 0.100 Uiso 1 1 calc R . .
N3 N -0.1221(6) 0.1082(3) 0.49629(18) 0.110(2) Uani 1 1 d D . .
H3 H -0.1254 0.1099 0.5302 0.132 Uiso 1 1 calc R A 1
N4 N 0.4125(3) -0.0743(3) 0.8577(2) 0.0589(13) Uani 1 1 d . . .
N5 N 0.3170(5) 0.2694(4) 0.8039(2) 0.0738(15) Uani 1 1 d . . .
N6 N 0.1744(4) 0.0875(3) 0.8835(2) 0.0659(13) Uani 1 1 d . . .
C1 C -0.1169(3) 0.1028(3) 0.66767(17) 0.0420(11) Uani 1 1 d . . .
C2 C -0.0380(3) 0.1619(3) 0.64746(19) 0.0460(12) Uani 1 1 d . . .
H2A H -0.0438 0.1665 0.6093 0.055 Uiso 1 1 calc R . .
H2B H -0.0487 0.2170 0.6624 0.055 Uiso 1 1 calc R . .
C3 C 0.1378(3) 0.1874(3) 0.65578(17) 0.0400(12) Uani 1 1 d . . .
C4 C 0.1276(4) 0.2646(3) 0.63081(19) 0.0514(13) Uani 1 1 d . . .
H4 H 0.0665 0.2790 0.6153 0.062 Uiso 1 1 calc R . .
C5 C 0.2071(5) 0.3199(4) 0.6287(2) 0.0618(15) Uani 1 1 d . . .
H5 H 0.1990 0.3707 0.6114 0.074 Uiso 1 1 calc R . .
C6 C 0.2983(4) 0.3009(4) 0.6518(2) 0.0635(16) Uani 1 1 d . . .
H6 H 0.3511 0.3388 0.6511 0.076 Uiso 1 1 calc R . .
C7 C 0.3096(4) 0.2235(4) 0.6764(2) 0.0557(14) Uani 1 1 d . . .
H7 H 0.3708 0.2099 0.6921 0.067 Uiso 1 1 calc R . .
C8 C 0.2312(4) 0.1662(3) 0.67781(17) 0.0414(12) Uani 1 1 d . . .
C9 C 0.2521(3) 0.0842(3) 0.70326(17) 0.0407(12) Uani 1 1 d . . .
C10 C 0.2332(4) -0.0695(4) 0.7006(2) 0.0632(16) Uani 1 1 d . . .
H10A H 0.2742 -0.0675 0.7324 0.076 Uiso 1 1 calc R . .
H10B H 0.2696 -0.1009 0.6742 0.076 Uiso 1 1 calc R . .
C11 C 0.1366(4) -0.1131(3) 0.7124(2) 0.0506(13) Uani 1 1 d . . .
C12 C 0.1011(5) -0.1759(4) 0.6815(2) 0.0646(16) Uani 1 1 d . . .
H12 H 0.1385 -0.1930 0.6526 0.077 Uiso 1 1 calc R . .
C13 C 0.0112(6) -0.2153(4) 0.6919(3) 0.083(2) Uani 1 1 d . . .
H13 H -0.0114 -0.2591 0.6708 0.100 Uiso 1 1 calc R . .
C14 C -0.0441(5) -0.1884(5) 0.7342(4) 0.093(2) Uani 1 1 d . . .
H14 H -0.1056 -0.2134 0.7415 0.111 Uiso 1 1 calc R . .
C15 C -0.0097(6) -0.1259(5) 0.7653(3) 0.093(2) Uani 1 1 d . . .
H15 H -0.0474 -0.1082 0.7940 0.112 Uiso 1 1 calc R . .
C16 C 0.0805(5) -0.0881(4) 0.7547(2) 0.0713(17) Uani 1 1 d . . .
H16 H 0.1037 -0.0454 0.7765 0.086 Uiso 1 1 calc R . .
C17 C -0.1034(3) 0.0918(3) 0.72741(17) 0.0462(12) Uani 1 1 d . . .
H17A H -0.0442 0.0582 0.7347 0.055 Uiso 1 1 calc R . .
H17B H -0.0946 0.1458 0.7442 0.055 Uiso 1 1 calc R . .
C18 C -0.2062(3) 0.0539(3) 0.80130(18) 0.0430(12) Uani 1 1 d . . .
C19 C -0.1276(4) 0.0647(4) 0.83747(19) 0.0513(13) Uani 1 1 d . . .
H19 H -0.0620 0.0711 0.8257 0.062 Uiso 1 1 calc R . .
C20 C -0.1480(4) 0.0660(4) 0.8908(2) 0.0590(15) Uani 1 1 d . . .
H20 H -0.0955 0.0729 0.9148 0.071 Uiso 1 1 calc R . .
C21 C -0.2443(4) 0.0572(4) 0.9091(2) 0.0615(16) Uani 1 1 d . . .
H21 H -0.2569 0.0577 0.9452 0.074 Uiso 1 1 calc R . .
C22 C -0.3218(4) 0.0476(4) 0.87341(19) 0.0538(14) Uani 1 1 d . . .
H22 H -0.3869 0.0413 0.8858 0.065 Uiso 1 1 calc R . .
C23 C -0.3051(3) 0.0472(3) 0.81926(18) 0.0407(11) Uani 1 1 d . . .
C24 C -0.3960(4) 0.0401(3) 0.78381(18) 0.0456(12) Uani 1 1 d . . .
C25 C -0.4740(4) -0.0243(6) 0.7049(2) 0.105(3) Uani 1 1 d . . .
H25A H -0.5349 0.0000 0.7190 0.126 Uiso 1 1 calc R . .
H25B H -0.4833 -0.0843 0.7032 0.126 Uiso 1 1 calc R . .
C26 C -0.4570(5) 0.0088(6) 0.6505(3) 0.082(2) Uani 1 1 d . . .
C27 C -0.4783(7) 0.0884(8) 0.6414(5) 0.135(4) Uani 1 1 d . . .
H27 H -0.5030 0.1217 0.6685 0.162 Uiso 1 1 calc R . .
C28 C -0.4642(9) 0.1209(9) 0.5932(7) 0.176(7) Uani 1 1 d . . .
H28 H -0.4802 0.1769 0.5881 0.212 Uiso 1 1 calc R . .
C29 C -0.4274(10) 0.0764(14) 0.5507(5) 0.197(10) Uani 1 1 d . . .
H29 H -0.4182 0.0998 0.5174 0.236 Uiso 1 1 calc R . .
C30 C -0.4052(7) -0.0072(9) 0.5622(4) 0.136(4) Uani 1 1 d . . .
H30 H -0.3809 -0.0415 0.5355 0.164 Uiso 1 1 calc R . .
C31 C -0.4184(5) -0.0398(5) 0.6117(3) 0.082(2) Uani 1 1 d . . .
H31 H -0.4009 -0.0950 0.6186 0.098 Uiso 1 1 calc R . .
C32 C -0.1095(4) 0.0164(3) 0.64300(16) 0.0441(12) Uani 1 1 d . . .
H32A H -0.0447 -0.0082 0.6512 0.053 Uiso 1 1 calc R . .
H32B H -0.1614 -0.0196 0.6571 0.053 Uiso 1 1 calc R . .
C33 C -0.1442(4) -0.0471(4) 0.5583(2) 0.0560(14) Uani 1 1 d . B .
C34 C -0.1581(6) -0.1239(4) 0.5821(2) 0.081(2) Uani 1 1 d . . .
H34 H -0.1488 -0.1299 0.6183 0.097 Uiso 1 1 calc R . .
C35 C -0.1861(7) -0.1919(4) 0.5515(3) 0.109(3) Uani 1 1 d . . .
H35 H -0.1972 -0.2432 0.5676 0.130 Uiso 1 1 calc R . .
C36 C -0.1974(8) -0.1850(5) 0.4987(3) 0.125(3) Uani 1 1 d . . .
H36 H -0.2153 -0.2312 0.4784 0.149 Uiso 1 1 calc R . .
C37 C -0.1823(7) -0.1092(5) 0.4753(2) 0.100(3) Uani 1 1 d . B .
H37 H -0.1900 -0.1049 0.4389 0.120 Uiso 1 1 calc R . .
C38 C -0.1563(5) -0.0394(4) 0.5031(2) 0.0655(17) Uani 1 1 d . . .
C39 C -0.1445(5) 0.0386(4) 0.4715(2) 0.082(2) Uani 1 1 d D B .
C40 C -0.091(2) 0.1846(6) 0.4665(6) 0.127(11) Uani 0.50 1 d PD B 1
H40A H -0.1264 0.1891 0.4330 0.152 Uiso 0.50 1 calc PR B 1
H40B H -0.0190 0.1847 0.4600 0.152 Uiso 0.50 1 calc PR B 1
C41 C -0.1199(14) 0.2539(13) 0.5037(9) 0.059(8) Uani 0.50 1 d PD B 1
C42 C -0.0583(17) 0.3192(15) 0.5117(13) 0.064(7) Uani 0.50 1 d PD B 1
H42 H 0.0051 0.3198 0.4964 0.077 Uiso 0.50 1 calc PR B 1
C43 C -0.0893(19) 0.3855(10) 0.5426(8) 0.115(10) Uani 0.50 1 d PD B 1
H43 H -0.0467 0.4309 0.5476 0.138 Uiso 0.50 1 calc PR B 1
C44 C -0.182(2) 0.3854(14) 0.5661(16) 0.143(18) Uani 0.50 1 d PD B 1
H44 H -0.2017 0.4258 0.5904 0.171 Uiso 0.50 1 calc PR B 1
C45 C -0.2451(15) 0.3205(15) 0.5509(9) 0.127(9) Uani 0.50 1 d PD B 1
H45 H -0.3111 0.3219 0.5627 0.152 Uiso 0.50 1 calc PR B 1
C46 C -0.2183(13) 0.2574(14) 0.5213(9) 0.104(8) Uani 0.50 1 d PD B 1
H46 H -0.2641 0.2159 0.5123 0.125 Uiso 0.50 1 calc PR B 1
C40' C -0.134(2) 0.1927(5) 0.4714(6) 0.158(14) Uani 0.50 1 d PD B 2
H40C H -0.2006 0.1951 0.4563 0.189 Uiso 0.50 1 calc PR B 2
H40D H -0.0869 0.1951 0.4422 0.189 Uiso 0.50 1 calc PR B 2
C41' C -0.1189(17) 0.2715(14) 0.5032(11) 0.096(12) Uani 0.50 1 d PD B 2
C42' C -0.031(2) 0.3131(18) 0.5014(13) 0.078(8) Uani 0.50 1 d PD B 2
H42' H 0.0183 0.2963 0.4781 0.094 Uiso 0.50 1 calc PR B 2
C43' C -0.0156(14) 0.3811(12) 0.5342(9) 0.102(8) Uani 0.50 1 d PD B 2
H43' H 0.0421 0.4131 0.5303 0.122 Uiso 0.50 1 calc PR B 2
C44' C -0.084(2) 0.4022(12) 0.5726(7) 0.106(7) Uani 0.50 1 d PD B 2
H44' H -0.0725 0.4450 0.5967 0.127 Uiso 0.50 1 calc PR B 2
C45' C -0.171(2) 0.3550(17) 0.5726(16) 0.138(14) Uani 0.50 1 d PD B 2
H45' H -0.2214 0.3703 0.5961 0.165 Uiso 0.50 1 calc PR B 2
C46' C -0.1884(16) 0.2906(14) 0.5420(11) 0.125(14) Uani 0.50 1 d PD B 2
H46' H -0.2458 0.2583 0.5462 0.150 Uiso 0.50 1 calc PR B 2
C47 C -0.2198(4) 0.1423(4) 0.6549(2) 0.0551(14) Uani 1 1 d . . .
H47A H -0.2201 0.1588 0.6180 0.066 Uiso 1 1 calc R . .
H47B H -0.2709 0.0996 0.6590 0.066 Uiso 1 1 calc R . .
C48 C -0.2500(5) 0.2173(4) 0.6877(3) 0.083(2) Uani 1 1 d . . .
H48A H -0.2505 0.2022 0.7244 0.100 Uiso 1 1 calc R . .
H48B H -0.3159 0.2354 0.6771 0.100 Uiso 1 1 calc R . .
H48C H -0.2028 0.2617 0.6823 0.100 Uiso 1 1 calc R . .
C49 C 0.5971(5) 0.2666(5) 0.8861(3) 0.118(3) Uani 1 1 d D . .
H49A H 0.5862 0.2624 0.8486 0.141 Uiso 1 1 calc R C .
H49B H 0.6642 0.2488 0.8945 0.141 Uiso 1 1 calc R . .
H49C H 0.5883 0.3236 0.8970 0.141 Uiso 1 1 calc R . .
C50 C 0.5234(4) 0.2122(4) 0.9142(2) 0.087(2) Uani 1 1 d D C .
C51 C 0.4988(14) 0.1381(5) 0.9871(8) 0.219(7) Uani 0.521(19) 1 d PD C 1
H51A H 0.5479 0.1069 1.0075 0.263 Uiso 0.521(19) 1 calc PR C 1
H51B H 0.4754 0.1026 0.9584 0.263 Uiso 0.521(19) 1 calc PR C 1
C52 C 0.4113(8) 0.1608(9) 1.0218(4) 0.146(6) Uani 0.521(19) 1 d PD C 1
H52A H 0.4335 0.1989 1.0488 0.175 Uiso 0.521(19) 1 calc PR C 1
H52B H 0.3852 0.1112 1.0380 0.175 Uiso 0.521(19) 1 calc PR C 1
H52C H 0.3597 0.1867 1.0008 0.175 Uiso 0.521(19) 1 calc PR C 1
C51' C 0.5142(8) 0.1447(6) 0.9994(4) 0.219(7) Uani 0.48 1 d PRD C 2
H51C H 0.5411 0.1541 1.0346 0.263 Uiso 0.479(19) 1 calc PR C 2
H51D H 0.5423 0.0928 0.9864 0.263 Uiso 0.479(19) 1 calc PR C 2
C52' C 0.4023(9) 0.1357(10) 1.0028(7) 0.218(15) Uani 0.479(19) 1 d PD C 2
H52D H 0.3834 0.1285 1.0390 0.261 Uiso 0.479(19) 1 calc PR C 2
H52E H 0.3811 0.0880 0.9826 0.261 Uiso 0.479(19) 1 calc PR C 2
H52F H 0.3707 0.1850 0.9889 0.261 Uiso 0.479(19) 1 calc PR C 2

loop_
_atom_site_aniso_label
_atom_site_aniso_U_11
_atom_site_aniso_U_22
_atom_site_aniso_U_33
_atom_site_aniso_U_23
_atom_site_aniso_U_13
_atom_site_aniso_U_12
Eu 0.03273(13) 0.05126(16) 0.04038(14) -0.00473(14) -0.00476(9) 0.00167(14)
O1 0.0326(17) 0.048(2) 0.0486(19) 0.0063(16) -0.0051(15) -0.0002(16)
O2 0.050(2) 0.058(2) 0.0459(19) 0.0024(17) -0.0170(16) -0.0017(17)
O3 0.0353(18) 0.080(3) 0.0336(17) -0.0149(17) 0.0004(14) -0.0102(18)
O4 0.0343(19) 0.091(3) 0.044(2) -0.0070(19) 0.0014(15) 0.0066(19)
O5 0.074(2) 0.050(2) 0.0335(18) -0.0042(16) -0.0056(17) -0.0056(19)
O6 0.198(6) 0.112(4) 0.037(2) 0.003(2) -0.026(3) -0.060(4)
O7 0.088(3) 0.059(2) 0.067(3) -0.004(2) -0.032(2) -0.001(2)
O8 0.069(3) 0.065(3) 0.046(2) -0.003(2) -0.0086(19) 0.004(2)
O9 0.097(4) 0.064(3) 0.104(4) 0.007(3) -0.029(3) 0.023(3)
O10 0.077(3) 0.090(3) 0.076(3) 0.008(3) -0.018(3) -0.028(3)
O11 0.095(4) 0.068(3) 0.110(4) 0.023(3) 0.021(3) 0.018(3)
O12 0.179(6) 0.054(3) 0.120(4) 0.014(3) -0.027(4) 0.006(3)
O13 0.051(2) 0.087(3) 0.063(2) -0.006(2) 0.0070(19) 0.006(2)
O14 0.053(3) 0.122(4) 0.092(3) -0.043(3) 0.008(2) -0.024(3)
O15 0.052(3) 0.123(4) 0.144(5) -0.027(4) 0.037(3) -0.006(3)
O16 0.059(2) 0.083(3) 0.050(2) -0.012(2) -0.0086(18) -0.017(2)
O17 0.263(9) 0.246(9) 0.094(5) 0.002(5) -0.052(5) -0.161(8)
N1 0.058(3) 0.050(3) 0.044(2) 0.012(2) -0.023(2) -0.003(2)
N2 0.035(3) 0.144(5) 0.072(3) -0.058(4) -0.007(2) 0.008(3)
N3 0.216(8) 0.075(4) 0.037(3) 0.005(3) -0.013(4) -0.057(5)
N4 0.050(3) 0.060(4) 0.067(3) 0.008(3) -0.006(2) 0.008(2)
N5 0.105(5) 0.053(4) 0.064(3) -0.004(3) -0.020(3) 0.004(4)
N6 0.044(3) 0.058(3) 0.097(4) -0.006(3) 0.021(3) -0.004(3)
C1 0.037(2) 0.053(3) 0.036(2) -0.005(2) -0.007(2) 0.009(3)
C2 0.035(3) 0.056(3) 0.047(3) 0.003(3) -0.010(2) 0.005(2)
C3 0.039(3) 0.047(3) 0.035(3) -0.005(2) 0.002(2) 0.002(2)
C4 0.054(3) 0.054(3) 0.046(3) 0.007(3) -0.003(2) 0.003(3)
C5 0.077(4) 0.050(4) 0.058(4) 0.012(3) 0.009(3) -0.006(3)
C6 0.061(4) 0.061(4) 0.068(4) 0.001(3) 0.012(3) -0.019(3)
C7 0.044(3) 0.067(4) 0.056(3) 0.000(3) 0.001(3) -0.009(3)
C8 0.043(3) 0.048(3) 0.034(3) -0.001(2) 0.004(2) -0.002(2)
C9 0.031(2) 0.059(4) 0.032(2) -0.003(2) 0.0010(19) -0.002(2)
C10 0.058(4) 0.061(4) 0.070(4) 0.004(3) -0.023(3) -0.002(3)
C11 0.062(3) 0.048(3) 0.042(3) 0.008(3) -0.014(3) 0.003(3)
C12 0.088(5) 0.058(4) 0.047(3) 0.008(3) -0.014(3) -0.011(3)
C13 0.110(6) 0.072(5) 0.068(4) 0.020(4) -0.029(4) -0.025(5)
C14 0.073(5) 0.081(6) 0.123(7) 0.050(5) -0.014(5) -0.021(4)
C15 0.094(6) 0.077(5) 0.108(6) 0.027(5) 0.029(5) 0.003(4)
C16 0.098(5) 0.052(4) 0.064(4) 0.002(3) 0.000(4) 0.000(4)
C17 0.034(2) 0.068(3) 0.037(2) -0.005(3) -0.003(2) -0.001(3)
C18 0.035(3) 0.057(3) 0.036(3) -0.011(2) 0.000(2) 0.000(2)
C19 0.040(3) 0.069(4) 0.046(3) -0.013(3) -0.004(2) -0.002(3)
C20 0.051(3) 0.085(4) 0.042(3) -0.016(3) -0.012(3) 0.003(3)
C21 0.061(4) 0.089(4) 0.034(3) -0.012(3) 0.000(3) 0.012(3)
C22 0.041(3) 0.077(4) 0.043(3) -0.010(3) 0.001(2) 0.004(3)
C23 0.037(3) 0.048(3) 0.037(3) -0.007(2) 0.000(2) 0.002(2)
C24 0.041(3) 0.058(3) 0.037(3) -0.011(2) 0.005(2) -0.004(3)
C25 0.048(4) 0.201(9) 0.067(4) -0.061(5) -0.007(3) -0.018(5)
C26 0.045(4) 0.121(7) 0.080(5) -0.034(5) -0.024(3) -0.001(4)
C27 0.089(6) 0.145(10) 0.170(11) -0.021(8) -0.045(7) 0.034(7)
C28 0.111(10) 0.169(13) 0.248(16) 0.097(14) -0.090(12) -0.012(8)
C29 0.106(9) 0.38(3) 0.105(8) 0.101(14) -0.054(7) -0.090(14)
C30 0.111(8) 0.236(14) 0.063(6) -0.006(7) -0.015(5) -0.058(9)
C31 0.070(4) 0.116(6) 0.058(4) -0.021(4) -0.004(3) -0.006(4)
C32 0.051(3) 0.052(3) 0.030(2) 0.001(2) -0.002(2) 0.004(3)
C33 0.071(4) 0.058(4) 0.040(3) -0.007(3) 0.006(3) 0.002(3)
C34 0.127(6) 0.062(4) 0.053(4) -0.006(3) -0.001(4) 0.006(4)
C35 0.204(9) 0.048(4) 0.075(5) -0.005(4) 0.015(5) -0.011(5)
C36 0.234(11) 0.069(5) 0.070(5) -0.026(4) 0.015(6) -0.044(6)
C37 0.171(8) 0.086(6) 0.044(3) -0.017(4) 0.007(4) -0.039(5)
C38 0.091(5) 0.071(4) 0.035(3) -0.008(3) 0.000(3) -0.018(4)
C39 0.107(5) 0.095(5) 0.043(4) -0.009(4) -0.004(3) -0.034(4)
C40 0.22(2) 0.078(16) 0.086(15) -0.016(12) 0.070(15) -0.069(14)
C41 0.11(2) 0.038(9) 0.029(9) 0.013(7) 0.005(11) -0.002(9)
C42 0.059(13) 0.068(15) 0.066(13) 0.010(10) 0.012(10) 0.003(10)
C43 0.20(3) 0.053(12) 0.089(15) -0.026(11) -0.020(19) -0.038(18)
C44 0.19(3) 0.044(17) 0.20(3) -0.05(2) 0.07(3) 0.021(17)
C45 0.124(19) 0.14(2) 0.120(17) -0.004(15) 0.004(16) 0.039(18)
C46 0.101(18) 0.118(19) 0.094(14) 0.036(12) 0.002(14) -0.024(13)
C40' 0.34(4) 0.092(19) 0.039(11) 0.026(12) -0.055(15) -0.051(19)
C41' 0.12(3) 0.076(18) 0.09(2) 0.056(15) -0.03(2) -0.008(17)
C42' 0.075(14) 0.082(17) 0.077(17) 0.029(11) 0.010(10) 0.008(13)
C43' 0.102(14) 0.084(15) 0.119(18) 0.035(13) -0.031(14) -0.009(12)
C44' 0.16(2) 0.064(13) 0.093(14) -0.007(11) -0.031(15) 0.020(14)
C45' 0.14(3) 0.07(3) 0.20(3) 0.01(3) 0.07(2) 0.05(2)
C46' 0.064(13) 0.09(2) 0.22(4) 0.09(2) -0.02(2) -0.014(14)
C47 0.040(3) 0.061(4) 0.064(3) -0.002(3) -0.011(3) 0.005(3)
C48 0.061(4) 0.085(5) 0.103(5) -0.024(4) -0.013(4) 0.023(4)
C49 0.091(6) 0.108(7) 0.155(8) 0.042(6) -0.024(5) -0.039(5)
C50 0.088(5) 0.099(6) 0.074(5) -0.011(4) -0.015(4) 0.005(5)
C51 0.23(2) 0.217 0.210 -0.090(13) -0.153(13) 0.004(14)
C52 0.082(11) 0.230 0.124(15) -0.130(12) -0.049(10) 0.016(13)
C51' 0.23(2) 0.217 0.210 -0.090(13) -0.153(13) 0.004(14)
C52' 0.37(5) 0.233 0.049(11) -0.052(14) -0.008(18) -0.17(3)

loop_
_atom_type_symbol
_atom_type_description
_atom_type_scat_dispersion_real
_atom_type_scat_dispersion_imag
_atom_type_scat_source
C C 0.0033 0.0016 'International Tables Vol C Tables 4.2.6.8 and 6.1.1.4'
H H 0.0000 0.0000 'International Tables Vol C Tables 4.2.6.8 and 6.1.1.4'
N N 0.0061 0.0033 'International Tables Vol C Tables 4.2.6.8 and 6.1.1.4'
O O 0.0106 0.0060 'International Tables Vol C Tables 4.2.6.8 and 6.1.1.4'
Eu Eu -0.1578 3.6682 'International Tables Vol C Tables 4.2.6.8 and 6.1.1.4'

loop_
_geom_angle_atom_site_label_1
_geom_angle_atom_site_label_2
_geom_angle_atom_site_label_3
_geom_angle
_geom_angle_site_symmetry_1
_geom_angle_site_symmetry_3
_geom_angle_publ_flag
O2 Eu O4 86.55(12) . 1_655 ?
O2 Eu O16 152.93(13) . . ?
O4 Eu O16 81.31(12) 1_655 . ?
O2 Eu O11 82.87(15) . . ?
O4 Eu O11 130.81(16) 1_655 . ?
O16 Eu O11 86.91(16) . . ?
O2 Eu O13 125.93(13) . . ?
O4 Eu O13 146.12(12) 1_655 . ?
O16 Eu O13 72.56(13) . . ?
O11 Eu O13 69.74(15) . . ?
O2 Eu O14 76.16(14) . . ?
O4 Eu O14 152.92(14) 1_655 . ?
O16 Eu O14 122.71(14) . . ?
O11 Eu O14 68.12(18) . . ?
O13 Eu O14 50.77(14) . . ?
O2 Eu O8 126.47(12) . . ?
O4 Eu O8 77.00(13) 1_655 . ?
O16 Eu O8 74.10(13) . . ?
O11 Eu O8 143.97(14) . . ?
O13 Eu O8 75.38(13) . . ?
O14 Eu O8 96.55(16) . . ?
O2 Eu O7 75.91(12) . . ?
O4 Eu O7 77.47(14) 1_655 . ?
O16 Eu O7 124.10(13) . . ?
O11 Eu O7 143.60(16) . . ?
O13 Eu O7 99.51(14) . . ?
O14 Eu O7 78.18(15) . . ?
O8 Eu O7 50.98(12) . . ?
O2 Eu O10 80.76(13) . . ?
O4 Eu O10 79.93(16) 1_655 . ?
O16 Eu O10 73.37(13) . . ?
O11 Eu O10 51.00(16) . . ?
O13 Eu O10 111.63(15) . . ?
O14 Eu O10 116.77(17) . . ?
O8 Eu O10 142.40(13) . . ?
O7 Eu O10 148.24(16) . . ?
O2 Eu N6 100.22(15) . . ?
O4 Eu N6 165.13(14) 1_655 . ?
O16 Eu N6 97.51(15) . . ?
O11 Eu N6 63.62(16) . . ?
O13 Eu N6 25.85(13) . . ?
O14 Eu N6 25.24(13) . . ?
O8 Eu N6 88.39(14) . . ?
O7 Eu N6 91.25(14) . . ?
O10 Eu N6 114.08(16) . . ?
O2 Eu N5 80.98(13) . . ?
O4 Eu N5 105.92(17) 1_655 . ?
O16 Eu N5 79.26(14) . . ?
O11 Eu N5 24.96(15) . . ?
O13 Eu N5 90.25(16) . . ?
O14 Eu N5 91.96(19) . . ?
O8 Eu N5 152.47(14) . . ?
O7 Eu N5 156.43(13) . . ?
O10 Eu N5 26.04(15) . . ?
N6 Eu N5 88.31(17) . . ?
O2 Eu N4 101.11(13) . . ?
O4 Eu N4 74.10(13) 1_655 . ?
O16 Eu N4 98.70(14) . . ?
O11 Eu N4 155.09(15) . . ?
O13 Eu N4 88.69(14) . . ?
O14 Eu N4 88.77(15) . . ?
O8 Eu N4 25.43(11) . . ?
O7 Eu N4 25.66(12) . . ?
O10 Eu N4 153.76(15) . . ?
N6 Eu N4 91.52(14) . . ?
N5 Eu N4 177.90(14) . . ?
C3 O1 C2 117.2(4) . . ?
C9 O2 Eu 158.7(3) . . ?
C18 O3 C17 117.8(3) . . ?
C24 O4 Eu 163.6(4) . 1_455 ?
C33 O5 C32 117.9(4) . . ?
N4 O7 Eu 95.7(3) . . ?
N4 O8 Eu 96.2(3) . . ?
N5 O10 Eu 92.8(4) . . ?
N5 O11 Eu 97.9(4) . . ?
N6 O13 Eu 95.4(3) . . ?
N6 O14 Eu 96.0(3) . . ?
C50 O16 Eu 155.5(4) . . ?
C50 O17 C51' 120.8(7) . . ?
C50 O17 C51 105.7(11) . . ?
C51' O17 C51 15.3(13) . . ?
C9 N1 C10 125.3(4) . . ?
C24 N2 C25 124.0(5) . . ?
C39 N3 C40 121.1(8) . . ?
C39 N3 C40' 122.9(8) . . ?
C40 N3 C40' 23.0(18) . . ?
O9 N4 O8 122.6(5) . . ?
O9 N4 O7 120.8(5) . . ?
O8 N4 O7 116.6(5) . . ?
O9 N4 Eu 171.9(4) . . ?
O8 N4 Eu 58.3(3) . . ?
O7 N4 Eu 58.7(3) . . ?
O11 N5 O12 120.9(7) . . ?
O11 N5 O10 118.3(6) . . ?
O12 N5 O10 120.8(7) . . ?
O11 N5 Eu 57.2(3) . . ?
O12 N5 Eu 178.0(6) . . ?
O10 N5 Eu 61.2(3) . . ?
O15 N6 O14 122.8(6) . . ?
O15 N6 O13 120.8(6) . . ?
O14 N6 O13 116.5(4) . . ?
O15 N6 Eu 168.6(4) . . ?
O14 N6 Eu 58.8(3) . . ?
O13 N6 Eu 58.8(2) . . ?
C2 C1 C32 112.6(4) . . ?
C2 C1 C17 109.3(4) . . ?
C32 C1 C17 107.0(4) . . ?
C2 C1 C47 107.0(4) . . ?
C32 C1 C47 110.3(4) . . ?
C17 C1 C47 110.6(4) . . ?
O1 C2 C1 110.8(4) . . ?
O1 C3 C4 123.4(4) . . ?
O1 C3 C8 118.1(4) . . ?
C4 C3 C8 118.5(5) . . ?
C5 C4 C3 120.9(5) . . ?
C6 C5 C4 121.0(5) . . ?
C5 C6 C7 118.6(5) . . ?
C8 C7 C6 121.3(5) . . ?
C7 C8 C3 119.7(5) . . ?
C7 C8 C9 117.1(4) . . ?
C3 C8 C9 123.3(4) . . ?
O2 C9 N1 120.5(5) . . ?
O2 C9 C8 120.5(4) . . ?
N1 C9 C8 118.9(4) . . ?
N1 C10 C11 111.7(4) . . ?
C12 C11 C16 118.5(6) . . ?
C12 C11 C10 121.9(5) . . ?
C16 C11 C10 119.6(5) . . ?
C11 C12 C13 121.9(6) . . ?
C14 C13 C12 118.4(7) . . ?
C15 C14 C13 120.3(7) . . ?
C14 C15 C16 120.4(8) . . ?
C11 C16 C15 120.4(6) . . ?
O3 C17 C1 108.4(4) . . ?
O3 C18 C19 122.4(4) . . ?
O3 C18 C23 117.6(4) . . ?
C19 C18 C23 119.9(4) . . ?
C20 C19 C18 119.4(5) . . ?
C21 C20 C19 121.4(5) . . ?
C20 C21 C22 119.1(5) . . ?
C21 C22 C23 121.6(5) . . ?
C22 C23 C18 118.5(4) . . ?
C22 C23 C24 117.1(4) . . ?
C18 C23 C24 124.5(4) . . ?
O4 C24 N2 122.7(5) . . ?
O4 C24 C23 119.4(4) . . ?
N2 C24 C23 117.9(4) . . ?
N2 C25 C26 111.9(6) . . ?
C27 C26 C31 120.5(9) . . ?
C27 C26 C25 117.9(9) . . ?
C31 C26 C25 121.6(8) . . ?
C26 C27 C28 120.1(12) . . ?
C27 C28 C29 124.1(15) . . ?
C28 C29 C30 113.9(13) . . ?
C31 C30 C29 121.8(12) . . ?
C26 C31 C30 119.6(9) . . ?
O5 C32 C1 108.8(4) . . ?
O5 C33 C34 122.6(5) . . ?
O5 C33 C38 117.8(5) . . ?
C34 C33 C38 119.6(5) . . ?
C33 C34 C35 119.5(6) . . ?
C36 C35 C34 121.1(7) . . ?
C35 C36 C37 119.1(7) . . ?
C38 C37 C36 122.9(6) . . ?
C37 C38 C33 117.8(6) . . ?
C37 C38 C39 115.9(5) . . ?
C33 C38 C39 126.3(5) . . ?
O6 C39 N3 119.7(6) . . ?
O6 C39 C38 121.6(5) . . ?
N3 C39 C38 118.6(5) . . ?
N3 C40 C41 102.2(12) . . ?
C42 C41 C46 119.9(13) . . ?
C42 C41 C40 120.4(11) . . ?
C46 C41 C40 118.6(15) . . ?
C41 C42 C43 119.8(16) . . ?
C44 C43 C42 121.0(17) . . ?
C43 C44 C45 115(2) . . ?
C46 C45 C44 125(2) . . ?
C45 C46 C41 118.5(18) . . ?
N3 C40' C41' 121.2(16) . . ?
C42' C41' C46' 119.9(14) . . ?
C42' C41' C40' 120.3(11) . . ?
C46' C41' C40' 118.5(15) . . ?
C41' C42' C43' 119.8(16) . . ?
C44' C43' C42' 121.1(17) . . ?
C43' C44' C45' 115(2) . . ?
C46' C45' C44' 125(2) . . ?
C45' C46' C41' 118.5(18) . . ?
C48 C47 C1 116.7(4) . . ?
O16 C50 O17 121.3(5) . . ?
O16 C50 C49 130.1(5) . . ?
O17 C50 C49 108.4(5) . . ?
O17 C51 C52 111.2(4) . . ?
O17 C51' C52' 113.5(5) . . ?

loop_
_geom_bond_atom_site_label_1
_geom_bond_atom_site_label_2
_geom_bond_distance
_geom_bond_site_symmetry_2
_geom_bond_publ_flag
Eu O2 2.312(3) . ?
Eu O4 2.330(3) 1_655 ?
Eu O16 2.388(3) . ?
Eu O11 2.458(4) . ?
Eu O13 2.473(4) . ?
Eu O14 2.476(4) . ?
Eu O8 2.492(4) . ?
Eu O7 2.498(4) . ?
Eu O10 2.541(4) . ?
Eu N6 2.880(5) . ?
Eu N5 2.898(6) . ?
Eu N4 2.911(5) . ?
O1 C3 1.348(5) . ?
O1 C2 1.443(5) . ?
O2 C9 1.247(5) . ?
O3 C18 1.372(5) . ?
O3 C17 1.435(5) . ?
O4 C24 1.234(6) . ?
O4 Eu 2.330(3) 1_455 ?
O5 C33 1.378(6) . ?
O5 C32 1.440(5) . ?
O6 C39 1.227(6) . ?
O7 N4 1.267(6) . ?
O8 N4 1.258(5) . ?
O9 N4 1.207(6) . ?
O10 N5 1.274(7) . ?
O11 N5 1.234(7) . ?
O12 N5 1.234(6) . ?
O13 N6 1.261(6) . ?
O14 N6 1.234(6) . ?
O15 N6 1.217(6) . ?
O16 C50 1.229(4) . ?
O17 C50 1.324(4) . ?
O17 C51' 1.453(4) . ?
O17 C51 1.458(4) . ?
N1 C9 1.313(6) . ?
N1 C10 1.471(6) . ?
N2 C24 1.304(6) . ?
N2 C25 1.491(6) . ?
N3 C39 1.311(4) . ?
N3 C40 1.499(4) . ?
N3 C40' 1.500(4) . ?
C1 C2 1.507(7) . ?
C1 C32 1.521(6) . ?
C1 C17 1.532(6) . ?
C1 C47 1.541(6) . ?
C3 C4 1.394(7) . ?
C3 C8 1.401(6) . ?
C4 C5 1.381(7) . ?
C5 C6 1.377(8) . ?
C6 C7 1.393(8) . ?
C7 C8 1.390(7) . ?
C8 C9 1.489(7) . ?
C10 C11 1.496(7) . ?
C11 C12 1.356(7) . ?
C11 C16 1.371(8) . ?
C12 C13 1.381(9) . ?
C13 C14 1.373(10) . ?
C14 C15 1.351(10) . ?
C15 C16 1.372(9) . ?
C18 C19 1.397(6) . ?
C18 C23 1.400(6) . ?
C19 C20 1.378(7) . ?
C20 C21 1.374(7) . ?
C21 C22 1.374(7) . ?
C22 C23 1.390(6) . ?
C23 C24 1.505(6) . ?
C25 C26 1.495(10) . ?
C26 C27 1.325(12) . ?
C26 C31 1.358(9) . ?
C27 C28 1.339(16) . ?
C28 C29 1.385(19) . ?
C29 C30 1.400(19) . ?
C30 C31 1.369(11) . ?
C33 C34 1.382(8) . ?
C33 C38 1.410(7) . ?
C34 C35 1.385(9) . ?
C35 C36 1.349(9) . ?
C36 C37 1.365(9) . ?
C37 C38 1.363(8) . ?
C38 C39 1.493(8) . ?
C40 C41 1.509(3) . ?
C41 C42 1.342(13) . ?
C41 C46 1.388(15) . ?
C42 C43 1.384(17) . ?
C43 C44 1.38(3) . ?
C44 C45 1.39(3) . ?
C45 C46 1.31(3) . ?
C40' C41' 1.509(3) . ?
C41' C42' 1.342(13) . ?
C41' C46' 1.388(15) . ?
C42' C43' 1.384(17) . ?
C43' C44' 1.38(3) . ?
C44' C45' 1.38(3) . ?
C45' C46' 1.31(3) . ?
C47 C48 1.515(8) . ?
C49 C50 1.497(4) . ?
C51 C52 1.509(4) . ?
C51' C52' 1.500(4) . ?

loop_
_geom_hbond_atom_site_label_D
_geom_hbond_atom_site_label_H
_geom_hbond_atom_site_label_A
_geom_hbond_distance_DH
_geom_hbond_distance_HA
_geom_hbond_distance_DA
_geom_hbond_angle_DHA
_geom_hbond_site_symmetry_A
N3 H3 O5 0.86 1.98 2.653(6) 134.0 .
N1 H1 O6 0.86 2.19 2.901(6) 139.2 3_556
N2 H2 O12 0.86 2.28 2.884(7) 127.2 2_546

loop_
_geom_torsion_atom_site_label_1
_geom_torsion_atom_site_label_2
_geom_torsion_atom_site_label_3
_geom_torsion_atom_site_label_4
_geom_torsion
_geom_torsion_site_symmetry_1
_geom_torsion_site_symmetry_2
_geom_torsion_site_symmetry_3
_geom_torsion_site_symmetry_4
_geom_torsion_publ_flag
O4 Eu O2 C9 -161.0(9) 1_655 . . . ?
O16 Eu O2 C9 -97.8(9) . . . . ?
O11 Eu O2 C9 -29.1(9) . . . . ?
O13 Eu O2 C9 29.4(10) . . . . ?
O14 Eu O2 C9 40.0(9) . . . . ?
O8 Eu O2 C9 128.0(9) . . . . ?
O7 Eu O2 C9 121.1(9) . . . . ?
O10 Eu O2 C9 -80.6(9) . . . . ?
N6 Eu O2 C9 32.4(9) . . . . ?
N5 Eu O2 C9 -54.3(9) . . . . ?
N4 Eu O2 C9 126.0(9) . . . . ?
O2 Eu O7 N4 168.9(3) . . . . ?
O4 Eu O7 N4 79.3(3) 1_655 . . . ?
O16 Eu O7 N4 9.0(4) . . . . ?
O11 Eu O7 N4 -134.9(3) . . . . ?
O13 Eu O7 N4 -66.3(3) . . . . ?
O14 Eu O7 N4 -112.6(3) . . . . ?
O8 Eu O7 N4 -4.0(3) . . . . ?
O10 Eu O7 N4 124.9(3) . . . . ?
N6 Eu O7 N4 -90.9(3) . . . . ?
N5 Eu O7 N4 -179.5(4) . . . . ?
O2 Eu O8 N4 -4.6(4) . . . . ?
O4 Eu O8 N4 -80.3(3) 1_655 . . . ?
O16 Eu O8 N4 -164.8(3) . . . . ?
O11 Eu O8 N4 134.4(3) . . . . ?
O13 Eu O8 N4 119.6(3) . . . . ?
O14 Eu O8 N4 73.0(3) . . . . ?
O7 Eu O8 N4 4.0(3) . . . . ?
O10 Eu O8 N4 -133.8(3) . . . . ?
N6 Eu O8 N4 96.9(3) . . . . ?
N5 Eu O8 N4 -179.8(4) . . . . ?
O2 Eu O10 N5 88.3(3) . . . . ?
O4 Eu O10 N5 176.5(3) 1_655 . . . ?
O16 Eu O10 N5 -99.7(3) . . . . ?
O11 Eu O10 N5 0.1(3) . . . . ?
O13 Eu O10 N5 -36.8(3) . . . . ?
O14 Eu O10 N5 19.1(4) . . . . ?
O8 Eu O10 N5 -130.8(3) . . . . ?
O7 Eu O10 N5 131.3(4) . . . . ?
N6 Eu O10 N5 -8.8(4) . . . . ?
N4 Eu O10 N5 -175.3(3) . . . . ?
O2 Eu O11 N5 -83.9(4) . . . . ?
O4 Eu O11 N5 -4.8(5) 1_655 . . . ?
O16 Eu O11 N5 71.0(4) . . . . ?
O13 Eu O11 N5 143.5(4) . . . . ?
O14 Eu O11 N5 -161.8(4) . . . . ?
O8 Eu O11 N5 128.2(3) . . . . ?
O7 Eu O11 N5 -138.3(3) . . . . ?
O10 Eu O11 N5 -0.1(3) . . . . ?
N6 Eu O11 N5 170.9(4) . . . . ?
N4 Eu O11 N5 175.0(3) . . . . ?
O2 Eu O13 N6 6.6(4) . . . . ?
O4 Eu O13 N6 -154.5(3) 1_655 . . . ?
O16 Eu O13 N6 164.3(3) . . . . ?
O11 Eu O13 N6 71.1(3) . . . . ?
O14 Eu O13 N6 -6.7(3) . . . . ?
O8 Eu O13 N6 -118.1(3) . . . . ?
O7 Eu O13 N6 -72.8(3) . . . . ?
O10 Eu O13 N6 100.8(3) . . . . ?
N5 Eu O13 N6 85.6(3) . . . . ?
N4 Eu O13 N6 -96.2(3) . . . . ?
O2 Eu O14 N6 -162.1(4) . . . . ?
O4 Eu O14 N6 146.1(3) 1_655 . . . ?
O16 Eu O14 N6 -3.4(5) . . . . ?
O11 Eu O14 N6 -74.3(4) . . . . ?
O13 Eu O14 N6 6.9(3) . . . . ?
O8 Eu O14 N6 71.9(4) . . . . ?
O7 Eu O14 N6 119.8(4) . . . . ?
O10 Eu O14 N6 -90.1(4) . . . . ?
N5 Eu O14 N6 -81.8(4) . . . . ?
N4 Eu O14 N6 96.2(4) . . . . ?
O2 Eu O16 C50 -24.3(12) . . . . ?
O4 Eu O16 C50 40.0(11) 1_655 . . . ?
O11 Eu O16 C50 -92.1(11) . . . . ?
O13 Eu O16 C50 -161.8(11) . . . . ?
O14 Eu O16 C50 -153.5(11) . . . . ?
O8 Eu O16 C50 118.9(11) . . . . ?
O7 Eu O16 C50 108.4(11) . . . . ?
O10 Eu O16 C50 -42.0(11) . . . . ?
N6 Eu O16 C50 -154.9(11) . . . . ?
N5 Eu O16 C50 -68.1(11) . . . . ?
N4 Eu O16 C50 112.3(11) . . . . ?
Eu O8 N4 O9 170.5(5) . . . . ?
Eu O8 N4 O7 -6.9(5) . . . . ?
Eu O7 N4 O9 -170.6(5) . . . . ?
Eu O7 N4 O8 6.9(5) . . . . ?
O2 Eu N4 O9 77(3) . . . . ?
O4 Eu N4 O9 -6(3) 1_655 . . . ?
O16 Eu N4 O9 -84(3) . . . . ?
O11 Eu N4 O9 174(3) . . . . ?
O13 Eu N4 O9 -156(3) . . . . ?
O14 Eu N4 O9 153(3) . . . . ?
O8 Eu N4 O9 -99(3) . . . . ?
O7 Eu N4 O9 88(3) . . . . ?
O10 Eu N4 O9 -14(3) . . . . ?
N6 Eu N4 O9 178(100) . . . . ?
N5 Eu N4 O9 -97(6) . . . . ?
O2 Eu N4 O8 176.2(3) . . . . ?
O4 Eu N4 O8 93.1(3) 1_655 . . . ?
O16 Eu N4 O8 14.8(3) . . . . ?
O11 Eu N4 O8 -86.7(5) . . . . ?
O13 Eu N4 O8 -57.3(3) . . . . ?
O14 Eu N4 O8 -108.1(3) . . . . ?
O7 Eu N4 O8 -172.8(5) . . . . ?
O10 Eu N4 O8 84.6(4) . . . . ?
N6 Eu N4 O8 -83.0(3) . . . . ?
N5 Eu N4 O8 2(5) . . . . ?
O2 Eu N4 O7 -11.0(3) . . . . ?
O4 Eu N4 O7 -94.1(3) 1_655 . . . ?
O16 Eu N4 O7 -172.4(3) . . . . ?
O11 Eu N4 O7 86.0(5) . . . . ?
O13 Eu N4 O7 115.4(3) . . . . ?
O14 Eu N4 O7 64.6(3) . . . . ?
O8 Eu N4 O7 172.8(5) . . . . ?
O10 Eu N4 O7 -102.6(4) . . . . ?
N6 Eu N4 O7 89.7(3) . . . . ?
N5 Eu N4 O7 175(5) . . . . ?
Eu O11 N5 O12 179.6(5) . . . . ?
Eu O11 N5 O10 0.1(6) . . . . ?
Eu O10 N5 O11 -0.1(6) . . . . ?
Eu O10 N5 O12 -179.6(5) . . . . ?
O2 Eu N5 O11 92.5(4) . . . . ?
O4 Eu N5 O11 176.2(4) 1_655 . . . ?
O16 Eu N5 O11 -106.1(4) . . . . ?
O13 Eu N5 O11 -33.9(4) . . . . ?
O14 Eu N5 O11 16.8(4) . . . . ?
O8 Eu N5 O11 -91.4(5) . . . . ?
O7 Eu N5 O11 81.1(6) . . . . ?
O10 Eu N5 O11 179.9(6) . . . . ?
N6 Eu N5 O11 -8.1(4) . . . . ?
N4 Eu N5 O11 -93(5) . . . . ?
O2 Eu N5 O12 82(13) . . . . ?
O4 Eu N5 O12 165(13) 1_655 . . . ?
O16 Eu N5 O12 -117(13) . . . . ?
O11 Eu N5 O12 -11(12) . . . . ?
O13 Eu N5 O12 -45(13) . . . . ?
O14 Eu N5 O12 6(13) . . . . ?
O8 Eu N5 O12 -102(12) . . . . ?
O7 Eu N5 O12 70(13) . . . . ?
O10 Eu N5 O12 169(13) . . . . ?
N6 Eu N5 O12 -19(13) . . . . ?
N4 Eu N5 O12 -104(13) . . . . ?
O2 Eu N5 O10 -87.4(3) . . . . ?
O4 Eu N5 O10 -3.6(3) 1_655 . . . ?
O16 Eu N5 O10 74.0(3) . . . . ?
O11 Eu N5 O10 -179.9(6) . . . . ?
O13 Eu N5 O10 146.2(3) . . . . ?
O14 Eu N5 O10 -163.0(3) . . . . ?
O8 Eu N5 O10 88.7(5) . . . . ?
O7 Eu N5 O10 -98.8(5) . . . . ?
N6 Eu N5 O10 172.0(3) . . . . ?
N4 Eu N5 O10 87(5) . . . . ?
Eu O14 N6 O15 166.7(5) . . . . ?
Eu O14 N6 O13 -11.7(6) . . . . ?
Eu O13 N6 O15 -166.7(5) . . . . ?
Eu O13 N6 O14 11.7(6) . . . . ?
O2 Eu N6 O15 -84(2) . . . . ?
O4 Eu N6 O15 160(2) 1_655 . . . ?
O16 Eu N6 O15 76(2) . . . . ?
O11 Eu N6 O15 -7(2) . . . . ?
O13 Eu N6 O15 91(2) . . . . ?
O14 Eu N6 O15 -101(3) . . . . ?
O8 Eu N6 O15 150(2) . . . . ?
O7 Eu N6 O15 -159(2) . . . . ?
O10 Eu N6 O15 1(2) . . . . ?
N5 Eu N6 O15 -3(2) . . . . ?
N4 Eu N6 O15 175(2) . . . . ?
O2 Eu N6 O14 17.7(4) . . . . ?
O4 Eu N6 O14 -98.4(7) 1_655 . . . ?
O16 Eu N6 O14 177.1(4) . . . . ?
O11 Eu N6 O14 94.4(4) . . . . ?
O13 Eu N6 O14 -167.7(6) . . . . ?
O8 Eu N6 O14 -109.1(4) . . . . ?
O7 Eu N6 O14 -58.2(4) . . . . ?
O10 Eu N6 O14 102.1(4) . . . . ?
N5 Eu N6 O14 98.2(4) . . . . ?
N4 Eu N6 O14 -83.9(4) . . . . ?
O2 Eu N6 O13 -174.6(3) . . . . ?
O4 Eu N6 O13 69.3(7) 1_655 . . . ?
O16 Eu N6 O13 -15.1(3) . . . . ?
O11 Eu N6 O13 -97.9(3) . . . . ?
O14 Eu N6 O13 167.7(6) . . . . ?
O8 Eu N6 O13 58.6(3) . . . . ?
O7 Eu N6 O13 109.5(3) . . . . ?
O10 Eu N6 O13 -90.2(3) . . . . ?
N5 Eu N6 O13 -94.1(3) . . . . ?
N4 Eu N6 O13 83.8(3) . . . . ?
C3 O1 C2 C1 -166.5(4) . . . . ?
C32 C1 C2 O1 -63.1(5) . . . . ?
C17 C1 C2 O1 55.8(5) . . . . ?
C47 C1 C2 O1 175.6(4) . . . . ?
C2 O1 C3 C4 -9.2(6) . . . . ?
C2 O1 C3 C8 168.7(4) . . . . ?
O1 C3 C4 C5 176.4(5) . . . . ?
C8 C3 C4 C5 -1.4(7) . . . . ?
C3 C4 C5 C6 -0.9(8) . . . . ?
C4 C5 C6 C7 1.6(9) . . . . ?
C5 C6 C7 C8 -0.1(8) . . . . ?
C6 C7 C8 C3 -2.2(8) . . . . ?
C6 C7 C8 C9 177.8(5) . . . . ?
O1 C3 C8 C7 -175.1(4) . . . . ?
C4 C3 C8 C7 2.8(7) . . . . ?
O1 C3 C8 C9 4.9(7) . . . . ?
C4 C3 C8 C9 -177.2(4) . . . . ?
Eu O2 C9 N1 -116.2(9) . . . . ?
Eu O2 C9 C8 68.8(10) . . . . ?
C10 N1 C9 O2 2.7(8) . . . . ?
C10 N1 C9 C8 177.8(5) . . . . ?
C7 C8 C9 O2 36.0(6) . . . . ?
C3 C8 C9 O2 -144.0(5) . . . . ?
C7 C8 C9 N1 -139.0(5) . . . . ?
C3 C8 C9 N1 41.0(6) . . . . ?
C9 N1 C10 C11 122.0(5) . . . . ?
N1 C10 C11 C12 108.6(6) . . . . ?
N1 C10 C11 C16 -69.9(6) . . . . ?
C16 C11 C12 C13 -0.4(8) . . . . ?
C10 C11 C12 C13 -179.0(5) . . . . ?
C11 C12 C13 C14 1.2(9) . . . . ?
C12 C13 C14 C15 -1.2(10) . . . . ?
C13 C14 C15 C16 0.4(11) . . . . ?
C12 C11 C16 C15 -0.4(9) . . . . ?
C10 C11 C16 C15 178.2(6) . . . . ?
C14 C15 C16 C11 0.4(10) . . . . ?
C18 O3 C17 C1 -164.0(4) . . . . ?
C2 C1 C17 O3 167.2(4) . . . . ?
C32 C1 C17 O3 -70.6(5) . . . . ?
C47 C1 C17 O3 49.6(6) . . . . ?
C17 O3 C18 C19 -24.5(7) . . . . ?
C17 O3 C18 C23 154.0(5) . . . . ?
O3 C18 C19 C20 -179.4(5) . . . . ?
C23 C18 C19 C20 2.1(8) . . . . ?
C18 C19 C20 C21 -0.3(9) . . . . ?
C19 C20 C21 C22 -0.5(9) . . . . ?
C20 C21 C22 C23 -0.4(9) . . . . ?
C21 C22 C23 C18 2.2(8) . . . . ?
C21 C22 C23 C24 -177.4(5) . . . . ?
O3 C18 C23 C22 178.4(5) . . . . ?
C19 C18 C23 C22 -3.0(8) . . . . ?
O3 C18 C23 C24 -2.1(8) . . . . ?
C19 C18 C23 C24 176.5(5) . . . . ?
Eu O4 C24 N2 74.3(13) 1_455 . . . ?
Eu O4 C24 C23 -102.1(11) 1_455 . . . ?
C25 N2 C24 O4 -2.2(10) . . . . ?
C25 N2 C24 C23 174.2(6) . . . . ?
C22 C23 C24 O4 34.5(7) . . . . ?
C18 C23 C24 O4 -145.0(5) . . . . ?
C22 C23 C24 N2 -142.0(6) . . . . ?
C18 C23 C24 N2 38.5(8) . . . . ?
C24 N2 C25 C26 118.8(7) . . . . ?
N2 C25 C26 C27 -82.7(9) . . . . ?
N2 C25 C26 C31 95.5(8) . . . . ?
C31 C26 C27 C28 1.8(13) . . . . ?
C25 C26 C27 C28 180.0(8) . . . . ?
C26 C27 C28 C29 -0.3(18) . . . . ?
C27 C28 C29 C30 0(2) . . . . ?
C28 C29 C30 C31 -0.8(18) . . . . ?
C27 C26 C31 C30 -2.7(11) . . . . ?
C25 C26 C31 C30 179.2(6) . . . . ?
C29 C30 C31 C26 2.2(14) . . . . ?
C33 O5 C32 C1 -163.0(4) . . . . ?
C2 C1 C32 O5 -59.7(5) . . . . ?
C17 C1 C32 O5 -179.8(4) . . . . ?
C47 C1 C32 O5 59.7(5) . . . . ?
C32 O5 C33 C34 1.9(8) . . . . ?
C32 O5 C33 C38 179.8(5) . . . . ?
O5 C33 C34 C35 176.5(6) . . . . ?
C38 C33 C34 C35 -1.4(10) . . . . ?
C33 C34 C35 C36 1.7(13) . . . . ?
C34 C35 C36 C37 -0.9(15) . . . . ?
C35 C36 C37 C38 -0.2(15) . . . . ?
C36 C37 C38 C33 0.4(13) . . . . ?
C36 C37 C38 C39 -178.9(8) . . . . ?
O5 C33 C38 C37 -177.6(6) . . . . ?
C34 C33 C38 C37 0.4(10) . . . . ?
O5 C33 C38 C39 1.7(10) . . . . ?
C34 C33 C38 C39 179.7(7) . . . . ?
C40 N3 C39 O6 -11.6(18) . . . . ?
C40' N3 C39 O6 15.5(18) . . . . ?
C40 N3 C39 C38 168.6(14) . . . . ?
C40' N3 C39 C38 -164.2(15) . . . . ?
C37 C38 C39 O6 -1.5(11) . . . . ?
C33 C38 C39 O6 179.3(7) . . . . ?
C37 C38 C39 N3 178.3(8) . . . . ?
C33 C38 C39 N3 -1.0(11) . . . . ?
C39 N3 C40 C41 154.4(13) . . . . ?
C40' N3 C40 C41 53(2) . . . . ?
N3 C40 C41 C42 138(3) . . . . ?
N3 C40 C41 C46 -55(3) . . . . ?
C46 C41 C42 C43 7(5) . . . . ?
C40 C41 C42 C43 175(3) . . . . ?
C41 C42 C43 C44 1(4) . . . . ?
C42 C43 C44 C45 -8(4) . . . . ?
C43 C44 C45 C46 7(4) . . . . ?
C44 C45 C46 C41 0(4) . . . . ?
C42 C41 C46 C45 -8(4) . . . . ?
C40 C41 C46 C45 -176(2) . . . . ?
C39 N3 C40' C41' 172.5(12) . . . . ?
C40 N3 C40' C41' -95(4) . . . . ?
N3 C40' C41' C42' 99(3) . . . . ?
N3 C40' C41' C46' -68(3) . . . . ?
C46' C41' C42' C43' -7(5) . . . . ?
C40' C41' C42' C43' -174(3) . . . . ?
C41' C42' C43' C44' 6(5) . . . . ?
C42' C43' C44' C45' -5(4) . . . . ?
C43' C44' C45' C46' 5(5) . . . . ?
C44' C45' C46' C41' -6(5) . . . . ?
C42' C41' C46' C45' 7(5) . . . . ?
C40' C41' C46' C45' 174(3) . . . . ?
C2 C1 C47 C48 -72.6(6) . . . . ?
C32 C1 C47 C48 164.6(5) . . . . ?
C17 C1 C47 C48 46.3(7) . . . . ?
Eu O16 C50 O17 -164.2(8) . . . . ?
Eu O16 C50 C49 9.9(17) . . . . ?
C51' O17 C50 O16 18.0(13) . . . . ?
C51 O17 C50 O16 15.5(12) . . . . ?
C51' O17 C50 C49 -157.2(7) . . . . ?
C51 O17 C50 C49 -159.7(8) . . . . ?
C50 O17 C51 C52 -109.6(17) . . . . ?
C51' O17 C51 C52 78.6(12) . . . . ?
C50 O17 C51' C52' -62.1(12) . . . . ?
C51 O17 C51' C52' -52.9(15) . . . . ?
